data_4032464
loop_
_publ_author_name
'Yan, Qiao'
'Gin, Emma'
'Wasinska-Kalwa, Malgorzata'
'Banwell, Martin G.'
'Carr, Paul D.'

_publ_section_title
;
 A Palladium-Catalyzed Ullmann Cross-Coupling/Reductive Cyclization Route
 to the Carbazole Natural Products 3-Methyl-9H-carbazole, Glycoborine,
 Glycozoline, Clauszoline K, Mukonine, and Karapinchamine A.
;
_journal_issue 8
_journal_name_full 'The Journal of organic chemistry'
_journal_page_first 4148
_journal_page_last 4159
_journal_paper_doi 10.1021/acs.joc.7b00044
_journal_volume 82
_journal_year 2017
_chemical_formula_moiety 'C14 H11 N1 O2'
_chemical_formula_sum 'C14 H11 N O2'
_chemical_formula_weight 225.25
_space_group_IT_number 61
_symmetry_cell_setting orthorhombic
_symmetry_space_group_name_Hall '-P 2ac 2ab'
_symmetry_space_group_name_H-M 'P b c a'
_atom_sites_solution_hydrogens difmap
_atom_sites_solution_primary direct
_audit_creation_date 2016-08-03
_audit_creation_method CRYSTALS_ver_14.43
_audit_update_record
;
2016-08-03 # Formatted by publCIF

;
_cell_angle_alpha 90
_cell_angle_beta 90
_cell_angle_gamma 90
_cell_formula_units_Z 8
_cell_length_a 7.13670(10)
_cell_length_b 13.23900(10)
_cell_length_c 22.5108(2)
_cell_measurement_reflns_used 22690
_cell_measurement_temperature 150
_cell_measurement_theta_max 74
_cell_measurement_theta_min 4
_cell_volume 2126.88(4)
_computing_cell_refinement
; 
 CrysAlisPro, Agilent Technologies, (2013), Yarnton, England 
;
_computing_data_collection 'SuperNova, (Agilent Technologies)'
_computing_data_reduction
; 
 CrysAlisPro, Agilent Technologies, (2013), Yarnton, England 
;
_computing_molecular_graphics 'PLATON (Spek, 2009)'
_computing_publication_material 'CRYSTALS (Betteridge et al., 2003)'
_computing_structure_refinement 'CRYSTALS (Betteridge et al., 2003)'
_computing_structure_solution 'SIR92 (Altomare et al., 1994)'
_diffrn_ambient_temperature 150
_diffrn_measured_fraction_theta_full 0.999
_diffrn_measured_fraction_theta_max 0.999
_diffrn_measurement_device Area
_diffrn_measurement_device_type 'Oxford Diffraction SuperNova'
_diffrn_measurement_method \w
_diffrn_radiation_monochromator graphite
_diffrn_radiation_source MoK\a
_diffrn_radiation_type 'Cu K\a'
_diffrn_radiation_wavelength 1.54184
_diffrn_reflns_av_R_equivalents 0.024
_diffrn_reflns_limit_h_max 8
_diffrn_reflns_limit_h_min -8
_diffrn_reflns_limit_k_max 16
_diffrn_reflns_limit_k_min -14
_diffrn_reflns_limit_l_max 28
_diffrn_reflns_limit_l_min -27
_diffrn_reflns_number 40398
_diffrn_reflns_theta_full 73.869
_diffrn_reflns_theta_max 73.869
_diffrn_reflns_theta_min 3.927
_diffrn_standards_number 0
_exptl_absorpt_coefficient_mu 0.770
_exptl_absorpt_correction_T_max 0.91
_exptl_absorpt_correction_T_min 0.77
_exptl_absorpt_correction_type multi-scan
_exptl_absorpt_process_details
; 
 CrysAlisPro, Agilent Technologies, (2013), Yarnton, England 
;
_exptl_crystal_colour yellow
_exptl_crystal_density_diffrn 1.407
_exptl_crystal_density_method 'not measured'
_exptl_crystal_description plate
_exptl_crystal_F_000 944
_exptl_crystal_size_max 0.377
_exptl_crystal_size_mid 0.301
_exptl_crystal_size_min 0.122
_refine_diff_density_max 0.22
_refine_diff_density_min -0.15
_refine_ls_extinction_coef 21.1(15)
_refine_ls_extinction_method 'Larson (1970), Equation 22'
_refine_ls_goodness_of_fit_ref 1.0000
_refine_ls_hydrogen_treatment constr
_refine_ls_matrix_type full
_refine_ls_number_parameters 155
_refine_ls_number_reflns 2152
_refine_ls_number_restraints 0
_refine_ls_R_factor_all 0.0338
_refine_ls_R_factor_gt 0.0332
_refine_ls_shift/su_max 0.0007183
_refine_ls_shift/su_mean 0.0000725
_refine_ls_structure_factor_coef Fsqd
_refine_ls_weighting_details
;
 Method= Quasi-Unit weights 
 W = 1.0 or 1./2F 
;
_refine_ls_weighting_scheme calc
_refine_ls_wR_factor_all 0.0578
_refine_ls_wR_factor_gt 0.0576
_refine_ls_wR_factor_ref 0.0578
_reflns_limit_h_max 8
_reflns_limit_h_min 0
_reflns_limit_k_max 16
_reflns_limit_k_min 0
_reflns_limit_l_max 28
_reflns_limit_l_min 0
_reflns_number_gt 2089
_reflns_number_total 2152
_reflns_threshold_expression I>2.0\s(I)
_oxford_diffrn_Wilson_B_factor 2.12
_oxford_diffrn_Wilson_scale 0.03
_oxford_refine_ls_r_factor_ref 0.0338
_oxford_refine_ls_scale 5.57(9)
_oxford_reflns_number_all 2152
_oxford_reflns_threshold_expression_ref I>-10.0\s(I)
_oxford_structure_analysis_title 'C:\Users\PaulCarr\Desktop\ban16_ At 16:34 on'
_cod_data_source_file jo7b00044_si_005.cif
_cod_data_source_block ban16_pc16sn
_cod_original_sg_symbol_H-M 'P b c a '
_cod_original_formula_sum 'C14 H11 N1 O2'
_cod_database_code 4032464
_publcif_datablock.id {8aae85f8-63ae-4fff-932d-984c1fe96e63}

_publcif_info_exptl_table_max_cols 4
_publcif_info_exptl_table_use_headnotes n

loop_
_symmetry_equiv_pos_as_xyz
x,y,z
-x,-y,-z
-x+1/2,y+1/2,z
x+1/2,-y+1/2,-z
x,-y+1/2,z+1/2
-x,y+1/2,-z+1/2
-x+1/2,-y,z+1/2
x+1/2,y,-z+1/2

loop_
_atom_site_label
_atom_site_type_symbol
_atom_site_fract_x
_atom_site_fract_y
_atom_site_fract_z
_atom_site_U_iso_or_equiv
_atom_site_occupancy
_atom_site_adp_type
_atom_site_refinement_flags_posn
O1 O 0.89943(15) 0.84924(6) 0.68677(4) 0.0405 1.0000 Uani .
O2 O 0.97367(12) 0.11228(6) 0.54217(3) 0.0302 1.0000 Uani .
N1 N 1.10011(14) 0.37939(7) 0.68848(4) 0.0270 1.0000 Uani .
C1 C 0.98758(16) 0.50559(9) 0.63002(4) 0.0227 1.0000 Uani .
C2 C 0.94095(16) 0.60542(8) 0.61815(5) 0.0234 1.0000 Uani .
C3 C 0.96790(16) 0.67832(8) 0.66209(5) 0.0242 1.0000 Uani .
C4 C 0.91117(18) 0.78211(9) 0.64979(5) 0.0288 1.0000 Uani .
C5 C 1.04646(16) 0.65205(9) 0.71759(5) 0.0255 1.0000 Uani .
C6 C 1.09602(16) 0.55388(9) 0.73036(5) 0.0261 1.0000 Uani .
C7 C 1.06388(16) 0.48115(8) 0.68656(5) 0.0238 1.0000 Uani .
C8 C 1.04573(16) 0.33561(9) 0.63518(5) 0.0246 1.0000 Uani .
C9 C 1.05009(16) 0.23346(9) 0.61959(5) 0.0258 1.0000 Uani .
C10 C 0.98260(16) 0.20902(8) 0.56359(5) 0.0253 1.0000 Uani .
C11 C 1.02889(19) 0.03214(9) 0.58125(5) 0.0329 1.0000 Uani .
C12 C 0.91501(17) 0.28340(9) 0.52449(5) 0.0264 1.0000 Uani .
C13 C 0.91175(16) 0.38385(9) 0.54081(5) 0.0253 1.0000 Uani .
C14 C 0.97712(16) 0.41158(8) 0.59727(5) 0.0232 1.0000 Uani .
H21 H 0.8876 0.6237 0.5780 0.0273 1.0000 Uiso R
H41 H 0.8789 0.7976 0.6072 0.0337 1.0000 Uiso R
H51 H 1.0672 0.7064 0.7476 0.0295 1.0000 Uiso R
H61 H 1.1532 0.5358 0.7689 0.0297 1.0000 Uiso R
H91 H 1.0955 0.1823 0.6477 0.0311 1.0000 Uiso R
H113 H 1.0149 -0.0313 0.5587 0.0464 1.0000 Uiso R
H112 H 1.1609 0.0411 0.5931 0.0466 1.0000 Uiso R
H111 H 0.9480 0.0301 0.6184 0.0462 1.0000 Uiso R
H121 H 0.8665 0.2622 0.4847 0.0307 1.0000 Uiso R
H131 H 0.8610 0.4354 0.5131 0.0298 1.0000 Uiso R
H11 H 1.1301 0.3457 0.7223 0.0333 1.0000 Uiso R

loop_
_atom_site_aniso_label
_atom_site_aniso_U_11
_atom_site_aniso_U_22
_atom_site_aniso_U_33
_atom_site_aniso_U_23
_atom_site_aniso_U_13
_atom_site_aniso_U_12
O1 0.0654(7) 0.0290(5) 0.0271(4) -0.0043(4) -0.0113(4) 0.0055(4)
O2 0.0399(5) 0.0271(4) 0.0237(4) -0.0031(3) -0.0010(4) 0.0023(4)
N1 0.0351(5) 0.0271(5) 0.0189(4) 0.0019(4) -0.0067(4) 0.0012(4)
C1 0.0227(5) 0.0286(6) 0.0168(5) 0.0012(4) 0.0003(4) -0.0018(4)
C2 0.0244(5) 0.0295(6) 0.0164(5) 0.0027(4) -0.0005(4) -0.0010(5)
C3 0.0252(6) 0.0271(6) 0.0202(5) 0.0019(4) -0.0003(4) -0.0016(5)
C4 0.0361(7) 0.0281(6) 0.0220(5) 0.0002(5) -0.0047(5) -0.0010(5)
C5 0.0284(6) 0.0285(6) 0.0197(5) -0.0012(4) -0.0015(4) -0.0030(5)
C6 0.0293(6) 0.0315(6) 0.0176(5) 0.0017(4) -0.0044(5) -0.0020(5)
C7 0.0251(5) 0.0266(6) 0.0198(5) 0.0028(4) -0.0011(4) -0.0007(5)
C8 0.0255(6) 0.0296(6) 0.0187(5) 0.0009(4) -0.0013(4) -0.0005(5)
C9 0.0281(6) 0.0278(6) 0.0216(5) 0.0018(4) -0.0009(5) 0.0021(5)
C10 0.0261(6) 0.0277(6) 0.0220(5) -0.0024(4) 0.0035(4) 0.0000(5)
C11 0.0389(7) 0.0277(6) 0.0321(6) -0.0019(5) -0.0041(5) 0.0051(5)
C12 0.0295(6) 0.0334(6) 0.0165(5) -0.0005(4) 0.0004(4) -0.0017(5)
C13 0.0282(6) 0.0305(6) 0.0171(5) 0.0032(4) 0.0004(4) -0.0012(5)
C14 0.0243(6) 0.0269(6) 0.0183(5) 0.0020(4) 0.0008(4) -0.0013(5)

loop_
_atom_type_symbol
_atom_type_scat_dispersion_real
_atom_type_scat_dispersion_imag
_atom_type_scat_Cromer_Mann_a1
_atom_type_scat_Cromer_Mann_b1
_atom_type_scat_Cromer_Mann_a2
_atom_type_scat_Cromer_Mann_b2
_atom_type_scat_Cromer_Mann_a3
_atom_type_scat_Cromer_Mann_b3
_atom_type_scat_Cromer_Mann_a4
_atom_type_scat_Cromer_Mann_b4
_atom_type_scat_Cromer_Mann_c
_atom_type_scat_source
C 0.0181 0.0091 2.3100 20.8439 1.0200 10.2075 1.5886 0.5687 0.8650 51.6512 0.2156 'International Tables Vol C 4.2.6.8 and 6.1.1.4'
H 0.0000 0.0000 0.4930 10.5109 0.3229 26.1257 0.1402 3.1424 0.0408 57.7998 0.0030 'International Tables Vol C 4.2.6.8 and 6.1.1.4'
N 0.0311 0.0180 12.2126 0.0057 3.1322 9.8933 2.0125 28.9975 1.1663 0.5826 -11.5290 'International Tables Vol C 4.2.6.8 and 6.1.1.4'
O 0.0492 0.0322 3.0485 13.2771 2.2868 5.7011 1.5463 0.3239 0.8670 32.9089 0.2508 'International Tables Vol C 4.2.6.8 and 6.1.1.4'

loop_
_geom_angle_atom_site_label_1
_geom_angle_atom_site_label_2
_geom_angle_atom_site_label_3
_geom_angle
_geom_angle_publ_flag
C10 O2 C11 117.60(9) yes
C7 N1 C8 109.26(9) yes
C7 N1 H11 123.6 no
C8 N1 H11 125.9 no
C2 C1 C7 118.73(10) yes
C2 C1 C14 135.02(10) yes
C7 C1 C14 106.25(9) yes
C1 C2 C3 119.26(10) yes
C1 C2 H21 119.4 no
C3 C2 H21 121.4 no
C2 C3 C4 118.60(10) yes
C2 C3 C5 120.75(10) yes
C4 C3 C5 120.64(10) yes
C3 C4 O1 125.13(10) yes
C3 C4 H41 115.9 no
O1 C4 H41 119.0 no
C3 C5 C6 121.25(10) yes
C3 C5 H51 118.7 no
C6 C5 H51 120.1 no
C5 C6 C7 117.44(10) yes
C5 C6 H61 121.2 no
C7 C6 H61 121.3 no
C1 C7 C6 122.54(10) yes
C1 C7 N1 108.89(9) yes
C6 C7 N1 128.55(10) yes
N1 C8 C9 127.95(10) yes
N1 C8 C14 108.86(10) yes
C9 C8 C14 123.17(10) yes
C8 C9 C10 116.49(10) yes
C8 C9 H91 120.9 no
C10 C9 H91 122.6 no
C9 C10 O2 123.63(10) yes
C9 C10 C12 121.62(10) yes
O2 C10 C12 114.74(9) yes
O2 C11 H113 106.7 no
O2 C11 H112 109.8 no
H113 C11 H112 109.8 no
O2 C11 H111 111.6 no
H113 C11 H111 110.0 no
H112 C11 H111 108.9 no
C10 C12 C13 120.94(10) yes
C10 C12 H121 118.9 no
C13 C12 H121 120.2 no
C12 C13 C14 119.20(10) yes
C12 C13 H131 120.1 no
C14 C13 H131 120.7 no
C1 C14 C8 106.71(9) yes
C1 C14 C13 134.68(10) yes
C8 C14 C13 118.57(10) yes

loop_
_geom_bond_atom_site_label_1
_geom_bond_atom_site_label_2
_geom_bond_distance
_geom_bond_publ_flag
O1 C4 1.2206(14) yes
O2 C10 1.3699(13) yes
O2 C11 1.4334(14) yes
N1 C7 1.3726(14) yes
N1 C8 1.3878(14) yes
N1 H11 0.907 no
C1 C2 1.3889(16) yes
C1 C7 1.4216(14) yes
C1 C14 1.4484(15) yes
C2 C3 1.3953(15) yes
C2 H21 1.010 no
C3 C4 1.4590(16) yes
C3 C5 1.4129(15) yes
C4 H41 1.006 no
C5 C6 1.3773(16) yes
C5 H51 0.998 no
C6 C7 1.3971(15) yes
C6 H61 0.989 no
C8 C9 1.3975(16) yes
C8 C14 1.4070(15) yes
C9 C10 1.3877(15) yes
C9 H91 0.982 no
C10 C12 1.4061(15) yes
C11 H113 0.986 no
C11 H112 0.986 no
C11 H111 1.017 no
C12 C13 1.3800(16) yes
C12 H121 1.001 no
C13 C14 1.4027(14) yes
C13 H131 0.993 no

loop_
_publcif_info_datablock.id
_publcif_info_datablock.publ_exptl
_publcif_info_datablock.publ_geom
_publcif_info_datablock.structure
{8aae85f8-63ae-4fff-932d-984c1fe96e63} y y y

loop_
_publcif_info_exptl_table_extra_item
sin_theta_over_lambda_max

loop_
_publcif_info_tables.block_id
_publcif_info_tables.reference_item
{8aae85f8-63ae-4fff-932d-984c1fe96e63} '_publcif_info_datablock.publ_exptl'
{8aae85f8-63ae-4fff-932d-984c1fe96e63} '_geom_bond_atom_site_label_1'
